data_8101418
loop_
_publ_author_name
'Voutsas, G. P.'
'Keramidas, K. G.'
'Dova, E.'
'Lalia-Kantouri, M.'
'Hartophylles, M.'

_publ_section_title
;
Crystal structure of trans-bis[2-hydroxy-5-methyl-phenonethanone--
oximato-N,O]nickel(II), C~18~H~20~N~2~NiO~4~
;
_journal_issue 1
_journal_name_full 'Zeitschrift f\"ur Kristallographie - New Crystal Structures'
_journal_page_first 33
_journal_page_last 34
_journal_volume 214
_journal_year 1999
_chemical_formula_sum 'C18 H20 N2 Ni O4'
_chemical_formula_weight 387.07
_chemical_name_systematic
;
Trans-bis[2-hydroxy5-methylaceophenone-oximato]Ni(II)
;
_space_group_IT_number 2
_symmetry_cell_setting triclinic
_symmetry_space_group_name_Hall '-P 1'
_symmetry_space_group_name_H-M 'P -1'
_cell_angle_alpha 71.92(6)
_cell_angle_beta 80.61(7)
_cell_angle_gamma 83.84(6)
_cell_formula_units_Z 1
_cell_length_a 6.296(5)
_cell_length_b 8.204(7)
_cell_length_c 8.653(8)
_cell_measurement_temperature 293(2)
_cell_volume 418.4(6)
_diffrn_ambient_temperature 293(2)
_exptl_crystal_density_diffrn 1.536
_refine_ls_R_factor_obs 0.0448
_refine_ls_wR_factor_obs 0.1145
_cod_database_code 8101418

loop_
_symmetry_equiv_pos_as_xyz
'x, y, z'
'-x, -y, -z'

loop_
_atom_site_aniso_label
_atom_site_aniso_U_11
_atom_site_aniso_U_22
_atom_site_aniso_U_33
_atom_site_aniso_U_23
_atom_site_aniso_U_13
_atom_site_aniso_U_12
Ni 0.0286(2) 0.0421(2) 0.0320(2) -0.01576(13) -0.00900(11) 0.00291(11)
O1 0.0367(7) 0.0648(9) 0.0371(7) -0.0218(6) -0.0128(6) 0.0150(6)
N 0.0331(7) 0.0470(8) 0.0334(7) -0.0179(6) -0.0103(6) 0.0023(6)
O2 0.0434(8) 0.0735(10) 0.0381(7) -0.0293(7) -0.0173(6) 0.0155(7)
C2 0.0312(8) 0.0432(8) 0.0352(8) -0.0131(7) -0.0104(6) 0.0022(6)
C3 0.0385(10) 0.0556(11) 0.0346(8) -0.0149(8) -0.0109(7) 0.0052(8)
C4 0.0411(10) 0.0498(10) 0.0387(9) -0.0110(8) -0.0151(8) 0.0046(8)
C5 0.0349(9) 0.0431(9) 0.0472(10) -0.0125(8) -0.0132(8) 0.0033(7)
C6 0.0327(8) 0.0473(9) 0.0431(10) -0.0184(8) -0.0086(7) 0.0053(7)
C1 0.0304(8) 0.0396(8) 0.0374(8) -0.0141(6) -0.0088(6) 0.0002(6)
C7 0.0323(8) 0.0443(8) 0.0376(8) -0.0188(7) -0.0069(7) 0.0012(6)
C8 0.0429(11) 0.0685(14) 0.0421(10) -0.0296(10) -0.0098(8) 0.0121(10)
C9 0.0428(11) 0.0615(13) 0.0617(14) -0.0193(11) -0.0200(11) 0.0162(10)

loop_
_atom_site_label
_atom_site_type_symbol
_atom_site_fract_x
_atom_site_fract_y
_atom_site_fract_z
_atom_site_U_iso_or_equiv
_atom_site_thermal_displace_type
_atom_site_occupancy
_atom_site_calc_flag
_atom_site_refinement_flags
_atom_site_disorder_group
Ni Ni 0.0000 0.0000 0.0000 0.03300(13) Uani 1 d S .
O1 O 0.1541(3) -0.0823(2) 0.1721(2) 0.0451(3) Uani 1 d . .
N N 0.2072(3) -0.0933(2) -0.1382(2) 0.0361(3) Uani 1 d . .
O2 O 0.1609(3) -0.0619(2) -0.2974(2) 0.0488(4) Uani 1 d . .
H2 H 0.0299(55) -0.0013(39) -0.3035(36) 0.046(7) Uiso 1 d . .
C2 C 0.3393(3) -0.1752(2) 0.1816(2) 0.0359(3) Uani 1 d . .
C3 C 0.4169(4) -0.2277(3) 0.3334(2) 0.0425(4) Uani 1 d . .
H3 H 0.3406(61) -0.1914(46) 0.4158(44) 0.062(9) Uiso 1 d . .
C4 C 0.6088(4) -0.3240(3) 0.3548(3) 0.0432(4) Uani 1 d . .
H4 H 0.6535(55) -0.3517(40) 0.4463(40) 0.054(9) Uiso 1 d . .
C5 C 0.7320(3) -0.3740(3) 0.2275(3) 0.0415(4) Uani 1 d . .
C6 C 0.6563(3) -0.3217(3) 0.0775(3) 0.0401(4) Uani 1 d . .
H6 H 0.7192(54) -0.3598(40) 0.0047(39) 0.054(8) Uiso 1 d . .
C1 C 0.4611(3) -0.2232(2) 0.0491(2) 0.0349(3) Uani 1 d . .
C7 C 0.3922(3) -0.1749(3) -0.1133(2) 0.0366(4) Uani 1 d . .
C8 C 0.5357(4) -0.2216(4) -0.2516(3) 0.0489(5) Uani 1 d . .
H81 H 0.6851(68) -0.2035(48) -0.2586(45) 0.073(10) Uiso 1 d . .
H82 H 0.5215(72) -0.3269(58) -0.2422(51) 0.086(13) Uiso 1 d . .
H83 H 0.4856(69) -0.1571(53) -0.3486(52) 0.079(12) Uiso 1 d . .
C9 C 0.9395(4) -0.4823(4) 0.2514(4) 0.0551(6) Uani 1 d . .
H91 H 1.0141(88) -0.4457(69) 0.3103(64) 0.105(16) Uiso 1 d . .
H92 H 1.0596(82) -0.4363(57) 0.1553(57) 0.093(13) Uiso 1 d . .
H93 H 0.9302(93) -0.5894(72) 0.2868(66) 0.123(19) Uiso 1 d . .

loop_
_geom_bond_atom_site_label_1
_geom_bond_atom_site_label_2
_geom_bond_distance
_geom_bond_site_symmetry_2
_geom_bond_publ_flag
Ni O1 1.823(2) . ?
Ni O1 1.823(2) 2 ?
Ni N 1.887(2) 2 ?
Ni N 1.887(2) . ?
O1 C2 1.322(2) . ?
N C7 1.294(3) . ?
N O2 1.394(2) . ?
O2 H2 0.92(3) . ?
C2 C3 1.401(3) . ?
C2 C1 1.409(3) . ?
C3 C4 1.377(3) . ?
C3 H3 0.90(4) . ?
C4 C5 1.384(3) . ?
C4 H4 0.84(3) . ?
C5 C6 1.381(3) . ?
C5 C9 1.505(3) . ?
C6 C1 1.409(3) . ?
C6 H6 0.82(3) . ?
C1 C7 1.462(3) . ?
C7 C8 1.501(3) . ?
C8 H81 0.96(4) . ?
C8 H82 0.86(4) . ?
C8 H83 0.93(4) . ?
C9 H91 0.88(6) . ?
C9 H92 1.03(5) . ?
C9 H93 0.84(5) . ?
